data_1509178
loop_
_publ_author_name
'Tofield, B.C.'
'Newsam, J.M.'

_publ_section_title
;
 A powder neutron diffraction study of stoichiometric silver beta alumina
 at 4.2 K
;
_journal_name_full 'Journal of Physics C'
_journal_page_first 1545
_journal_page_last 1554
_journal_paper_doi 10.1088/0022-3719/14/11/016
_journal_volume 14
_journal_year 1981
_chemical_formula_sum 'Ag Al11 O17'
_space_group_IT_number 194
_symmetry_space_group_name_Hall '-P 6c 2c'
_symmetry_space_group_name_H-M 'P 63/m m c'
_cell_angle_alpha 90
_cell_angle_beta 90
_cell_angle_gamma 120
_cell_formula_units_Z 2
_cell_length_a 5.5871
_cell_length_b 5.5871
_cell_length_c 22.5131
_cell_volume 608.610
_citation_journal_id_ASTM JPSOAW
_cod_data_source_file silver1-2_14.cif
_cod_data_source_block Ag1Al11O17
_cod_original_cell_volume 608.6096
_cod_original_formula_sum 'Ag1 Al11 O17'
_cod_database_code 1509178

loop_
_symmetry_equiv_pos_as_xyz
x,y,z
x-y,x,z+1/2
-y,x-y,z
-x,-y,z+1/2
-x+y,-x,z
y,-x+y,z+1/2
-y,-x,-z+1/2
x-y,-y,-z
x,x-y,-z+1/2
y,x,-z
-x+y,y,-z+1/2
-x,-x+y,-z
-x,-y,-z
-x+y,-x,-z-1/2
y,-x+y,-z
x,y,-z-1/2
x-y,x,-z
-y,x-y,-z-1/2
y,x,z-1/2
-x+y,y,z
-x,-x+y,z-1/2
-y,-x,z
x-y,-y,z-1/2
x,x-y,z

loop_
_atom_site_label
_atom_site_type_symbol
_atom_site_fract_x
_atom_site_fract_y
_atom_site_fract_z
_atom_site_occupancy
_atom_site_U_iso_or_equiv
Al4 Al+3 0 0 0 1 0.0
O4 O-2 0 0 0.1415 1 0.0
O2 O-2 0.5029 -0.5029 0.14603 1 0.0
Al3 Al+3 0.3333 -0.3333 0.1754 1 0.0
Al1 Al+3 -0.1665 0.1665 0.1066 1 0.0
O5 O-2 0.2972 -0.2972 0.25 0.3333 0.0
O3 O-2 -0.3333 0.3333 0.0548 1 0.0
O1 O-2 0.1576 -0.1576 0.05009 1 0.0
Al2 Al+3 0.3333 -0.3333 0.0251 1 0.0
Ag1 Ag+1 -0.2237 0.2237 0.25 0.3333 0.0
